data_2013533
loop_
_publ_author_name
'Zhang, Hong-Tao'
'Chen, Ya-Qing'
'Xu, Li'
'You, Xiao-Zeng'

_publ_section_title
;A one-dimensional zigzag coordination polymer:
 <i>catena</i>-poly[[diaquapyridinenickel(II)]-\m-pyridine-2,3-dicarboxylato-\k^3^<i>N</i>,<i>O</i>^2^:<i>O</i>^3^]
;
_journal_issue 9
_journal_name_full 'Acta Crystallographica Section C'
_journal_page_first m373
_journal_page_last m375
_journal_paper_doi 10.1107/S0108270103014422
_journal_volume 59
_journal_year 2003
_chemical_formula_iupac '[Ni (C7 H3 N O4) (C5 H5 N) (H2 O)2]'
_chemical_formula_moiety 'C12 H12 N2 Ni O6'
_chemical_formula_sum 'C12 H12 N2 Ni O6'
_chemical_formula_weight 338.95
_chemical_name_systematic
;
catena-poly[[diaquapyridinenickel(II)]-
\m-pyridine-2,3-dicarboxylato-\k^3^N,O^2^:O^3^]
;
_space_group_IT_number 14
_symmetry_cell_setting monoclinic
_symmetry_space_group_name_Hall '-P 2ybc'
_symmetry_space_group_name_H-M 'P 1 21/c 1'
_atom_sites_solution_hydrogens geom
_atom_sites_solution_primary direct
_atom_sites_solution_secondary difmap
_audit_creation_method SHELXL-97
_cell_angle_alpha 90.00
_cell_angle_beta 96.79(3)
_cell_angle_gamma 90.00
_cell_formula_units_Z 4
_cell_length_a 15.240(3)
_cell_length_b 11.424(2)
_cell_length_c 7.6670(15)
_cell_measurement_reflns_used 25
_cell_measurement_temperature 298.4(2)
_cell_measurement_theta_max 13.49
_cell_measurement_theta_min 1.30
_cell_volume 1325.5(4)
_computing_cell_refinement 'CAD-4 Software'
_computing_data_collection 'CAD-4 Software (Enraf-Nonius, 1989)'
_computing_data_reduction 'XCAD4 (Harms & Wocadlo, 1995)'
_computing_molecular_graphics 'Bruker SHELXTL (Sheldrick, 2000)'
_computing_publication_material 'Bruker SHELXTL'
_computing_structure_refinement 'SHELXL97 (Sheldrick, 1997)'
_computing_structure_solution 'SHELXS97 (Sheldrick, 1997)'
_diffrn_ambient_temperature 298.4(2)
_diffrn_measured_fraction_theta_full 1.000
_diffrn_measured_fraction_theta_max 1.000
_diffrn_measurement_device_type 'Enraf--Nonius CAD-4'
_diffrn_measurement_method '\w scans'
_diffrn_radiation_monochromator graphite
_diffrn_radiation_source 'fine-focus sealed tube'
_diffrn_radiation_type MoK\a
_diffrn_radiation_wavelength 0.71073
_diffrn_reflns_av_R_equivalents 0.0430
_diffrn_reflns_av_sigmaI/netI 0.1098
_diffrn_reflns_limit_h_max 17
_diffrn_reflns_limit_h_min -18
_diffrn_reflns_limit_k_max 0
_diffrn_reflns_limit_k_min -13
_diffrn_reflns_limit_l_max 9
_diffrn_reflns_limit_l_min 0
_diffrn_reflns_number 2520
_diffrn_reflns_theta_full 24.97
_diffrn_reflns_theta_max 24.97
_diffrn_reflns_theta_min 1.35
_diffrn_standards_decay_% 1.0
_diffrn_standards_interval_count 200
_diffrn_standards_number 3
_exptl_absorpt_coefficient_mu 1.494
_exptl_absorpt_correction_T_max 0.860
_exptl_absorpt_correction_T_min 0.819
_exptl_absorpt_correction_type '\y scan'
_exptl_absorpt_process_details 'XCAD4 (Harms & Wocadlo, 1995)'
_exptl_crystal_colour Blue
_exptl_crystal_density_diffrn 1.699
_exptl_crystal_density_method 'not measured'
_exptl_crystal_description Block
_exptl_crystal_F_000 696
_exptl_crystal_size_max 0.13
_exptl_crystal_size_mid 0.12
_exptl_crystal_size_min 0.10
_refine_diff_density_max 0.356
_refine_diff_density_min -0.367
_refine_ls_extinction_method none
_refine_ls_goodness_of_fit_ref 1.000
_refine_ls_hydrogen_treatment mixed
_refine_ls_matrix_type full
_refine_ls_number_parameters 206
_refine_ls_number_reflns 2326
_refine_ls_number_restraints 6
_refine_ls_restrained_S_all 0.999
_refine_ls_R_factor_all 0.1210
_refine_ls_R_factor_gt 0.0447
_refine_ls_shift/su_max 0.050
_refine_ls_shift/su_mean 0.004
_refine_ls_structure_factor_coef Fsqd
_refine_ls_weighting_details 'calc w=1/[\s^2^(Fo^2^)+(0.0297P)^2^] where P=(Fo^2^+2Fc^2^)/3'
_refine_ls_weighting_scheme calc
_refine_ls_wR_factor_gt 0.0841
_refine_ls_wR_factor_ref 0.1029
_reflns_number_gt 1356
_reflns_number_total 2326
_reflns_threshold_expression I>2\s(I)
_cod_data_source_file tr1063.cif
_cod_data_source_block I
_cod_depositor_comments
;
The following automatic conversions were performed:
'_symmetry_cell_setting' value 'Monoclinic' changed to 'monoclinic'
according to '/home/saulius/struct/CIF-dictionaries/cif_core.dic'
dictionary named 'cif_core.dic' version 2.4.1 from 2010-06-29.

Automatic conversion script
Id: cif_fix_enum 1527 2010-12-29 10:47:43Z saulius 

The following automatic conversions were performed:

'_symmetry_cell_setting' value 'Monoclinic' changed to 'monoclinic'
according to /home/saulius/struct/CIF-dictionaries/cif_core.dic
dictionary named 'cif_core.dic' version 2.4.1 from 2010-06-29.

Automatic conversion script
Id: cif_fix_values 1715 2011-07-08 13:25:40Z adriana 
;
_cod_original_cell_volume 1325.5(5)
_cod_original_sg_symbol_H-M 'P 21/c'
_cod_database_code 2013533
_cod_database_fobs_code 2013533

loop_
_symmetry_equiv_pos_as_xyz
'x, y, z'
'-x, y+1/2, -z+1/2'
'-x, -y, -z'
'x, -y-1/2, z-1/2'

loop_
_atom_site_label
_atom_site_fract_x
_atom_site_fract_y
_atom_site_fract_z
_atom_site_U_iso_or_equiv
_atom_site_adp_type
_atom_site_calc_flag
_atom_site_refinement_flags
_atom_site_occupancy
_atom_site_disorder_assembly
_atom_site_disorder_group
_atom_site_type_symbol
Ni 0.25688(4) 0.46691(6) 0.22588(8) 0.0263(2) Uani d . 1 . . Ni
C1 0.1924(4) 0.7158(5) 0.2152(8) 0.0480(17) Uani d . 1 . . C
H1 0.2522 0.7326 0.2424 0.058 Uiso calc R 1 . . H
C2 0.1340(4) 0.8068(6) 0.1835(9) 0.064(2) Uani d . 1 . . C
H2 0.1543 0.8837 0.1888 0.077 Uiso calc R 1 . . H
C3 0.0466(4) 0.7846(6) 0.1447(9) 0.062(2) Uani d . 1 . . C
H3 0.0064 0.8454 0.1215 0.074 Uiso calc R 1 . . H
C4 0.0187(4) 0.6701(6) 0.1401(9) 0.060(2) Uani d . 1 . . C
H4 -0.0409 0.6517 0.1157 0.073 Uiso calc R 1 . . H
C5 0.0801(4) 0.5849(6) 0.1719(7) 0.0454(16) Uani d . 1 . . C
H5 0.0610 0.5075 0.1684 0.054 Uiso calc R 1 . . H
C6 0.4039(3) 0.6160(4) 0.0941(7) 0.0315(13) Uani d . 1 . . C
H6 0.4161 0.6443 0.2081 0.038 Uiso calc R 1 . . H
C7 0.4571(4) 0.6488(5) -0.0280(7) 0.0355(14) Uani d . 1 . . C
H7 0.5037 0.7004 0.0018 0.043 Uiso calc R 1 . . H
C8 0.4413(3) 0.6049(5) -0.1959(7) 0.0299(13) Uani d . 1 . . C
H8 0.4774 0.6259 -0.2804 0.036 Uiso calc R 1 . . H
C9 0.3708(3) 0.5291(5) -0.2378(6) 0.0249(11) Uani d . 1 . . C
C10 0.3180(3) 0.5025(4) -0.1106(6) 0.0213(12) Uani d . 1 . . C
C11 0.2396(3) 0.4185(5) -0.1342(7) 0.0279(12) Uani d . 1 . . C
C12 0.3590(3) 0.4749(5) -0.4194(6) 0.0260(11) Uani d . 1 . . C
N1 0.1669(3) 0.6055(4) 0.2083(5) 0.0318(11) Uani d . 1 . . N
N2 0.3347(3) 0.5446(4) 0.0561(5) 0.0277(10) Uani d . 1 . . N
O1 0.2008(2) 0.3982(3) -0.0038(4) 0.0341(9) Uani d . 1 . . O
O2 0.3966(3) 0.3797(4) -0.4339(5) 0.0536(12) Uani d . 1 . . O
O3 0.2205(2) 0.3739(3) -0.2812(4) 0.0433(11) Uani d . 1 . . O
O4 0.3160(2) 0.5327(3) -0.5393(4) 0.0293(8) Uani d . 1 . . O
O1W 0.3507(3) 0.3324(4) 0.2382(5) 0.0383(10) Uani d D 1 . . O
O2W 0.1741(2) 0.3623(3) 0.3561(5) 0.0319(9) Uani d D 1 . . O
H1WA 0.341(4) 0.257(2) 0.223(7) 0.07(2) Uiso d D 1 . . H
H1WB 0.371(4) 0.339(4) 0.351(3) 0.06(2) Uiso d D 1 . . H
H2WA 0.187(4) 0.372(4) 0.468(3) 0.06(2) Uiso d D 1 . . H
H2WB 0.185(3) 0.288(2) 0.339(6) 0.046(19) Uiso d D 1 . . H

loop_
_atom_site_aniso_label
_atom_site_aniso_U_11
_atom_site_aniso_U_22
_atom_site_aniso_U_33
_atom_site_aniso_U_12
_atom_site_aniso_U_13
_atom_site_aniso_U_23
Ni 0.0276(4) 0.0274(4) 0.0241(4) -0.0012(4) 0.0034(3) -0.0013(4)
C1 0.031(4) 0.037(4) 0.073(5) -0.004(3) -0.004(3) -0.008(3)
C2 0.047(4) 0.033(4) 0.109(6) -0.002(3) -0.007(4) -0.009(4)
C3 0.046(4) 0.045(5) 0.090(5) 0.020(4) -0.010(4) -0.007(4)
C4 0.026(4) 0.058(5) 0.094(5) 0.005(4) -0.004(4) -0.007(4)
C5 0.039(4) 0.040(4) 0.056(4) -0.006(3) 0.004(3) 0.000(3)
C6 0.038(3) 0.028(3) 0.027(3) -0.008(3) -0.002(3) -0.006(3)
C7 0.036(3) 0.029(3) 0.041(3) -0.011(3) -0.001(3) -0.001(3)
C8 0.029(3) 0.028(3) 0.032(3) -0.004(3) 0.004(3) 0.009(3)
C9 0.028(3) 0.022(3) 0.023(3) 0.005(3) -0.001(2) 0.003(3)
C10 0.026(3) 0.019(3) 0.018(3) 0.003(2) 0.001(2) 0.001(2)
C11 0.031(3) 0.028(3) 0.024(3) 0.003(3) -0.001(2) -0.001(2)
C12 0.030(3) 0.027(3) 0.022(3) -0.008(3) 0.004(2) -0.001(3)
N1 0.027(3) 0.037(3) 0.030(3) 0.001(2) -0.002(2) -0.004(2)
N2 0.031(2) 0.027(3) 0.024(2) -0.002(2) 0.0004(19) -0.002(2)
O1 0.037(2) 0.039(2) 0.027(2) -0.0088(19) 0.0065(17) -0.0035(18)
O2 0.076(3) 0.044(3) 0.038(2) 0.030(2) -0.005(2) -0.006(2)
O3 0.052(3) 0.048(3) 0.030(2) -0.022(2) 0.0050(19) -0.0090(19)
O4 0.037(2) 0.0259(19) 0.0240(18) 0.001(2) -0.0019(16) 0.0012(18)
O1W 0.041(2) 0.033(3) 0.040(3) 0.003(2) 0.002(2) -0.0064(19)
O2W 0.035(2) 0.029(2) 0.031(2) -0.0013(19) 0.0012(19) 0.0002(18)

loop_
_atom_type_symbol
_atom_type_description
_atom_type_scat_dispersion_real
_atom_type_scat_dispersion_imag
_atom_type_scat_source
C C 0.0033 0.0016 'International Tables Vol C Tables 4.2.6.8 and 6.1.1.4'
H H 0.0000 0.0000 'International Tables Vol C Tables 4.2.6.8 and 6.1.1.4'
N N 0.0061 0.0033 'International Tables Vol C Tables 4.2.6.8 and 6.1.1.4'
O O 0.0106 0.0060 'International Tables Vol C Tables 4.2.6.8 and 6.1.1.4'
Ni Ni 0.3393 1.1124 'International Tables Vol C Tables 4.2.6.8 and 6.1.1.4'

loop_
_geom_angle_atom_site_label_1
_geom_angle_atom_site_label_2
_geom_angle_atom_site_label_3
_geom_angle_site_symmetry_1
_geom_angle_site_symmetry_3
_geom_angle
_geom_angle_publ_flag
O1 Ni N1 . . 91.80(16) yes
O1 Ni N2 . . 80.40(15) yes
O1 Ni O4 . 1_556 178.42(15) ?
O1 Ni O2W . . 88.67(15) yes
O4 Ni N2 1_556 . 99.79(14) yes
O4 Ni O2W 1_556 . 91.00(14) yes
N2 Ni O2W . . 168.02(16) ?
N2 Ni N1 . . 93.16(17) yes
O1 Ni O1W . . 88.31(16) yes
O2W Ni N1 . . 92.05(17) yes
O2W Ni O1W . . 90.36(15) yes
O4 Ni N1 1_556 . 89.76(15) yes
O4 Ni O1W 1_556 . 90.14(15) yes
N2 Ni O1W . . 84.48(16) yes
N1 Ni O1W . . 177.59(17) ?
N1 C1 C2 . . 122.4(6) ?
N1 C1 H1 . . 118.8 ?
C2 C1 H1 . . 118.8 ?
C3 C2 C1 . . 119.8(6) ?
C3 C2 H2 . . 120.1 ?
C1 C2 H2 . . 120.1 ?
C2 C3 C4 . . 118.6(6) ?
C2 C3 H3 . . 120.7 ?
C4 C3 H3 . . 120.7 ?
C5 C4 C3 . . 118.4(6) ?
C5 C4 H4 . . 120.8 ?
C3 C4 H4 . . 120.8 ?
N1 C5 C4 . . 123.8(6) ?
N1 C5 H5 . . 118.1 ?
C4 C5 H5 . . 118.1 ?
N2 C6 C7 . . 122.4(5) ?
N2 C6 H6 . . 118.8 ?
C7 C6 H6 . . 118.8 ?
C6 C7 C8 . . 119.4(5) ?
C6 C7 H7 . . 120.3 ?
C8 C7 H7 . . 120.3 ?
C7 C8 C9 . . 119.3(5) ?
C7 C8 H8 . . 120.4 ?
C9 C8 H8 . . 120.4 ?
C10 C9 C8 . . 118.5(4) ?
C10 C9 C12 . . 123.2(4) ?
C8 C9 C12 . . 118.2(4) ?
N2 C10 C9 . . 122.0(4) ?
N2 C10 C11 . . 112.9(4) ?
C9 C10 C11 . . 124.9(4) ?
O3 C11 O1 . . 124.9(5) ?
O3 C11 C10 . . 117.5(5) ?
O1 C11 C10 . . 117.6(4) ?
O2 C12 O4 . . 127.1(5) ?
O2 C12 C9 . . 115.8(4) ?
O4 C12 C9 . . 117.0(5) ?
C1 N1 C5 . . 117.1(5) ?
C1 N1 Ni . . 122.3(4) ?
C5 N1 Ni . . 120.3(4) ?
C6 N2 C10 . . 118.3(4) ?
C6 N2 Ni . . 128.5(3) ?
C10 N2 Ni . . 112.5(3) ?
C11 O1 Ni . . 115.8(3) ?
C12 O4 Ni . 1_554 125.9(3) ?
Ni O1W H1WA . . 128(4) ?
Ni O1W H1WB . . 98(4) ?
H1WA O1W H1WB . . 104(3) ?
Ni O2W H2WA . . 109(4) ?
Ni O2W H2WB . . 111(3) ?
H2WA O2W H2WB . . 105(3) ?

loop_
_geom_bond_atom_site_label_1
_geom_bond_atom_site_label_2
_geom_bond_site_symmetry_2
_geom_bond_distance
_geom_bond_publ_flag
Ni O1 . 2.023(3) yes
Ni O4 1_556 2.058(3) yes
Ni N1 . 2.089(4) yes
Ni N2 . 2.062(4) yes
Ni O1W . 2.093(4) yes
Ni O2W . 2.077(4) yes
C1 N1 . 1.318(7) ?
C1 C2 . 1.372(8) ?
C1 H1 . 0.9300 ?
C2 C3 . 1.353(8) ?
C2 H2 . 0.9300 ?
C3 C4 . 1.375(9) ?
C3 H3 . 0.9300 ?
C4 C5 . 1.352(8) ?
C4 H4 . 0.9300 ?
C5 N1 . 1.340(6) ?
C5 H5 . 0.9300 ?
C6 N2 . 1.338(6) ?
C6 C7 . 1.362(7) ?
C6 H6 . 0.9300 ?
C7 C8 . 1.376(7) ?
C7 H7 . 0.9300 ?
C8 C9 . 1.389(7) ?
C8 H8 . 0.9300 ?
C9 C10 . 1.369(6) ?
C9 C12 . 1.515(6) ?
C10 N2 . 1.362(6) yes
C10 C11 . 1.527(7) yes
C11 O1 . 1.242(5) yes
C11 O3 . 1.240(6) yes
C12 O2 . 1.240(6) yes
C12 O4 . 1.252(6) yes
O4 Ni 1_554 2.058(3) ?
O1W H1WA . 0.878(19) ?
O1W H1WB . 0.884(19) ?
O2W H2WA . 0.867(19) ?
O2W H2WB . 0.880(19) ?

loop_
_geom_hbond_atom_site_label_D
_geom_hbond_atom_site_label_H
_geom_hbond_atom_site_label_A
_geom_hbond_site_symmetry_A
_geom_hbond_distance_DH
_geom_hbond_distance_HA
_geom_hbond_distance_DA
_geom_hbond_angle_DHA
_geom_hbond_publ_flag
O1W H1WB O2 1_556 0.884(19) 1.72(2) 2.586(5) 167(5) yes
O1W H1WA O2 4_566 0.878(19) 2.20(4) 2.885(6) 134(5) yes
O1W H1WA O3 4_566 0.878(19) 2.37(4) 3.073(6) 138(5) yes
O2W H2WB O1 4_566 0.880(19) 2.44(3) 3.173(5) 141(4) yes
O2W H2WA O3 1_556 0.867(19) 1.93(2) 2.790(5) 173(5) yes
O2W H2WB O3 4_566 0.880(19) 2.16(2) 3.010(5) 162(4) yes
C4 H4 O1 3_565 0.93 2.55 3.473(7) 172.0 yes

loop_
_geom_torsion_atom_site_label_1
_geom_torsion_atom_site_label_2
_geom_torsion_atom_site_label_3
_geom_torsion_atom_site_label_4
_geom_torsion_site_symmetry_1
_geom_torsion_site_symmetry_4
_geom_torsion
_geom_torsion_publ_flag
N1 C1 C2 C3 . . 0.4(11) ?
C1 C2 C3 C4 . . 0.8(11) ?
C2 C3 C4 C5 . . -1.0(11) ?
C3 C4 C5 N1 . . 0.2(10) ?
N2 C6 C7 C8 . . -1.9(8) ?
C6 C7 C8 C9 . . 0.7(8) ?
C7 C8 C9 C10 . . 1.4(7) ?
C7 C8 C9 C12 . . -175.4(5) ?
C8 C9 C10 N2 . . -2.5(7) ?
C12 C9 C10 N2 . . 174.2(5) ?
C8 C9 C10 C11 . . -178.4(5) ?
C12 C9 C10 C11 . . -1.8(8) ?
N2 C10 C11 O3 . . -178.6(4) ?
C9 C10 C11 O3 . . -2.3(7) ?
N2 C10 C11 O1 . . -0.1(6) ?
C9 C10 C11 O1 . . 176.2(5) ?
C10 C9 C12 O2 . . -86.0(6) ?
C8 C9 C12 O2 . . 90.7(6) yes
C10 C9 C12 O4 . . 97.0(6) yes
C8 C9 C12 O4 . . -86.3(6) ?
C2 C1 N1 C5 . . -1.2(9) ?
C2 C1 N1 Ni . . 172.3(5) ?
C4 C5 N1 C1 . . 0.9(9) ?
C4 C5 N1 Ni . . -172.7(5) ?
O1 Ni N1 C1 . . -124.7(4) ?
O4 Ni N1 C1 1_556 . 55.6(4) ?
N2 Ni N1 C1 . . -44.2(5) ?
O2W Ni N1 C1 . . 146.6(4) ?
O1 Ni N1 C5 . . 48.6(4) ?
O4 Ni N1 C5 1_556 . -131.1(4) ?
N2 Ni N1 C5 . . 129.1(4) ?
O2W Ni N1 C5 . . -40.1(4) ?
C7 C6 N2 C10 . . 0.9(7) ?
C7 C6 N2 Ni . . 170.8(4) ?
C9 C10 N2 C6 . . 1.4(7) ?
C11 C10 N2 C6 . . 177.8(4) ?
C9 C10 N2 Ni . . -170.2(4) ?
C11 C10 N2 Ni . . 6.3(5) ?
O1 Ni N2 C6 . . -177.8(5) ?
O4 Ni N2 C6 1_556 . 0.6(4) ?
O2W Ni N2 C6 . . -153.4(7) ?
N1 Ni N2 C6 . . 90.9(4) ?
O1W Ni N2 C6 . . -88.6(4) ?
O1 Ni N2 C10 . . -7.4(3) ?
O4 Ni N2 C10 1_556 . 171.1(3) ?
O2W Ni N2 C10 . . 17.0(9) ?
N1 Ni N2 C10 . . -98.6(3) ?
O1W Ni N2 C10 . . 81.9(3) ?
O3 C11 O1 Ni . . 172.0(4) ?
C10 C11 O1 Ni . . -6.4(6) ?
N2 Ni O1 C11 . . 7.6(4) ?
O2W Ni O1 C11 . . -167.5(4) ?
N1 Ni O1 C11 . . 100.5(4) ?
O1W Ni O1 C11 . . -77.1(4) ?
O2 C12 O4 Ni . 1_554 23.1(7) ?
C9 C12 O4 Ni . 1_554 -160.2(3) ?
